data_4121350
loop_
_publ_author_name
'Jerome R. Robinson'
'Zachary Gordon'
'Corwin H. Booth'
'Patrick J. Carroll'
'Patrick J. Walsh'
'Eric J. Schelter'

_publ_section_title
;
 Tuning Reactivity and Electronic Properties through Ligand Reorganization
 within a Cerium Heterobimetallic Framework
;
_journal_name_full 'Journal of the American Chemical Society'
_journal_page_first 19016
_journal_page_last 19024
_journal_paper_doi 10.1021/ja410688w
_journal_volume 135
_journal_year 2013
_chemical_formula_sum 'C81 H76 Ce Li3 N O11 S'
_chemical_formula_weight 1432.43
_space_group_IT_number 4
_symmetry_cell_setting monoclinic
_symmetry_Int_Tables_number 4
_symmetry_space_group_name_Hall 'P 2yb'
_symmetry_space_group_name_H-M 'P 1 21 1'
_atom_sites_solution_hydrogens geom
_atom_sites_solution_primary direct
_audit_creation_method SHELXL-97
_cell_angle_alpha 90.00
_cell_angle_beta 111.048(2)
_cell_angle_gamma 90.00
_cell_formula_units_Z 4
_cell_length_a 25.0846(12)
_cell_length_b 11.5350(5)
_cell_length_c 28.3393(13)
_cell_measurement_temperature 143(1)
_cell_volume 7652.9(6)
_computing_data_collection 'Bruker APEX2'
_computing_data_reduction 'Bruker SAINT'
_computing_structure_refinement 'SHELXL-97 (Sheldrick, 2008)'
_computing_structure_solution 'SHELXS-97 (Sheldrick, 2008)'
_diffrn_ambient_temperature 143(1)
_diffrn_measured_fraction_theta_full 0.998
_diffrn_measured_fraction_theta_max 0.998
_diffrn_measurement_device 'CCD Area Detector'
_diffrn_measurement_device_type 'Bruker APEXII'
_diffrn_measurement_method 'phi and omega scans'
_diffrn_radiation_monochromator graphite
_diffrn_radiation_source 'sealed tube'
_diffrn_radiation_type MoK\a
_diffrn_radiation_wavelength 0.71073
_diffrn_reflns_av_R_equivalents 0.0343
_diffrn_reflns_av_sigmaI/netI 0.0327
_diffrn_reflns_limit_h_max 32
_diffrn_reflns_limit_h_min -32
_diffrn_reflns_limit_k_max 15
_diffrn_reflns_limit_k_min -15
_diffrn_reflns_limit_l_max 36
_diffrn_reflns_limit_l_min -36
_diffrn_reflns_number 216684
_diffrn_reflns_theta_full 27.56
_diffrn_reflns_theta_max 27.56
_diffrn_reflns_theta_min 1.54
_exptl_absorpt_coefficient_mu 0.679
_exptl_absorpt_correction_T_max 0.7456
_exptl_absorpt_correction_T_min 0.6353
_exptl_absorpt_correction_type multi-scan
_exptl_absorpt_process_details '(SADABS; Sheldrick, 2007)'
_exptl_crystal_density_diffrn 1.243
_exptl_crystal_F_000 2960
_exptl_crystal_size_max 0.22
_exptl_crystal_size_mid 0.12
_exptl_crystal_size_min 0.08
_refine_diff_density_max 0.982
_refine_diff_density_min -2.196
_refine_diff_density_rms 0.077
_refine_ls_abs_structure_details 'Flack H D (1983), Acta Cryst. A39, 876-881'
_refine_ls_abs_structure_Flack 0.007(6)
_refine_ls_extinction_method none
_refine_ls_goodness_of_fit_ref 0.888
_refine_ls_hydrogen_treatment constr
_refine_ls_matrix_type full
_refine_ls_number_parameters 1766
_refine_ls_number_reflns 35232
_refine_ls_number_restraints 421
_refine_ls_restrained_S_all 0.899
_refine_ls_R_factor_all 0.0449
_refine_ls_R_factor_gt 0.0408
_refine_ls_shift/su_max 0.003
_refine_ls_shift/su_mean 0.000
_refine_ls_structure_factor_coef Fsqd
_refine_ls_weighting_details 'calc w=1/[\s^2^(Fo^2^)+(0.0615P)^2^+16.1539P] where P=(Fo^2^+2Fc^2^)/3'
_refine_ls_weighting_scheme calc
_refine_ls_wR_factor_gt 0.1055
_refine_ls_wR_factor_ref 0.1081
_reflns_number_gt 32956
_reflns_number_total 35232
_reflns_threshold_expression >2sigma(I)
_cod_data_source_file ja410688w_si_002_08.cif
_cod_data_source_block UP4273
_cod_original_sg_symbol_H-M 'P 21 '
_cod_database_code 4121350

loop_
_symmetry_equiv_pos_as_xyz
'x, y, z'
'-x, y+1/2, -z'

loop_
_atom_site_label
_atom_site_type_symbol
_atom_site_fract_x
_atom_site_fract_y
_atom_site_fract_z
_atom_site_U_iso_or_equiv
_atom_site_adp_type
_atom_site_occupancy
_atom_site_symmetry_multiplicity
_atom_site_calc_flag
_atom_site_refinement_flags
Ce1 Ce 0.760566(8) 0.695970(17) 0.019874(7) 0.02234(5) Uani 1 1 d .
S1 S 0.67176(6) 0.31166(12) -0.05326(6) 0.0535(3) Uani 1 1 d .
O1 O 0.69164(11) 0.8331(2) 0.00023(10) 0.0259(5) Uani 1 1 d .
O2 O 0.72812(10) 0.6843(3) 0.08492(9) 0.0288(6) Uani 1 1 d .
O3 O 0.83406(10) 0.7116(3) 0.09592(9) 0.0272(6) Uani 1 1 d .
O4 O 0.83296(11) 0.5855(2) 0.01110(9) 0.0207(5) Uani 1 1 d .
O5 O 0.81991(11) 0.8192(2) -0.00335(9) 0.0243(5) Uani 1 1 d .
O6 O 0.71894(10) 0.7032(3) -0.06546(9) 0.0240(5) Uani 1 1 d .
N1 N 0.71292(15) 0.5104(3) 0.00326(14) 0.0354(8) Uani 1 1 d .
C1 C 0.68172(15) 0.9109(3) 0.03180(14) 0.0267(8) Uani 1 1 d .
C2 C 0.69811(18) 1.0272(4) 0.02953(18) 0.0369(10) Uani 1 1 d .
H2 H 0.7144 1.0479 0.0060 0.049 Uiso 1 1 calc R
C3 C 0.6907(2) 1.1097(5) 0.06091(19) 0.0455(11) Uani 1 1 d .
H3 H 0.7007 1.1862 0.0579 0.060 Uiso 1 1 calc R
C4 C 0.6678(2) 1.0800(5) 0.09793(19) 0.0441(11) Uani 1 1 d .
C5 C 0.6632(2) 1.1630(5) 0.1332(2) 0.0594(15) Uani 1 1 d .
H5 H 0.6728 1.2398 0.1302 0.079 Uiso 1 1 calc R
C6 C 0.6451(3) 1.1327(6) 0.1712(2) 0.0659(17) Uani 1 1 d .
H6 H 0.6433 1.1881 0.1944 0.088 Uiso 1 1 calc R
C7 C 0.6294(2) 1.0189(6) 0.1753(2) 0.0624(17) Uani 1 1 d .
H7 H 0.6174 0.9981 0.2016 0.083 Uiso 1 1 calc R
C8 C 0.6312(2) 0.9366(5) 0.14093(17) 0.0473(12) Uani 1 1 d .
H8 H 0.6197 0.8611 0.1438 0.063 Uiso 1 1 calc R
C9 C 0.65057(17) 0.9656(4) 0.10101(17) 0.0361(9) Uani 1 1 d .
C10 C 0.65527(17) 0.8783(4) 0.06580(16) 0.0323(9) Uani 1 1 d .
C11 C 0.63415(17) 0.7590(4) 0.06702(15) 0.0295(8) Uani 1 1 d .
C12 C 0.57509(17) 0.7348(4) 0.05652(15) 0.0321(9) Uani 1 1 d .
C13 C 0.53316(18) 0.8253(5) 0.04243(17) 0.0433(11) Uani 1 1 d .
H13 H 0.5443 0.9018 0.0411 0.058 Uiso 1 1 calc R
C14 C 0.47619(18) 0.7989(6) 0.03088(19) 0.0527(13) Uani 1 1 d .
H14 H 0.4493 0.8582 0.0212 0.070 Uiso 1 1 calc R
C15 C 0.45804(19) 0.6871(6) 0.0333(2) 0.0571(14) Uani 1 1 d .
H15 H 0.4194 0.6714 0.0254 0.076 Uiso 1 1 calc R
C16 C 0.4970(2) 0.5998(5) 0.0473(2) 0.0502(13) Uani 1 1 d .
H16 H 0.4847 0.5245 0.0491 0.067 Uiso 1 1 calc R
C17 C 0.55617(19) 0.6211(4) 0.05937(18) 0.0385(10) Uani 1 1 d .
C18 C 0.5968(2) 0.5311(4) 0.07173(19) 0.0434(11) Uani 1 1 d .
H18 H 0.5853 0.4555 0.0744 0.058 Uiso 1 1 calc R
C19 C 0.6532(2) 0.5535(4) 0.07996(18) 0.0394(10) Uani 1 1 d .
H19 H 0.6793 0.4926 0.0875 0.052 Uiso 1 1 calc R
C20 C 0.67213(16) 0.6678(4) 0.07717(14) 0.0295(9) Uani 1 1 d .
C21 C 0.88972(16) 0.7282(3) 0.10432(13) 0.0260(8) Uani 1 1 d .
C22 C 0.91106(19) 0.8431(4) 0.11521(17) 0.0362(10) Uani 1 1 d .
H22 H 0.8865 0.9022 0.1166 0.048 Uiso 1 1 calc R
C23 C 0.96672(18) 0.8685(4) 0.12364(17) 0.0371(9) Uani 1 1 d .
H23 H 0.9801 0.9436 0.1323 0.049 Uiso 1 1 calc R
C24 C 1.00415(16) 0.7814(3) 0.11927(15) 0.0278(8) Uani 1 1 d .
C25 C 1.06182(17) 0.8059(5) 0.12554(18) 0.0451(10) Uani 1 1 d .
H25 H 1.0754 0.8811 0.1338 0.060 Uiso 1 1 calc R
C26 C 1.09742(18) 0.7250(5) 0.1200(2) 0.0479(12) Uani 1 1 d .
H26 H 1.1349 0.7438 0.1242 0.064 Uiso 1 1 calc R
C27 C 1.07691(18) 0.6104(4) 0.10760(17) 0.0380(10) Uani 1 1 d .
H27 H 1.1010 0.5533 0.1034 0.050 Uiso 1 1 calc R
C28 C 1.02176(16) 0.5831(4) 0.10181(14) 0.0295(8) Uani 1 1 d .
H28 H 1.0091 0.5074 0.0937 0.039 Uiso 1 1 calc R
C29 C 0.98409(15) 0.6661(3) 0.10773(13) 0.0243(7) Uani 1 1 d .
C30 C 0.92517(15) 0.6404(3) 0.10109(13) 0.0231(7) Uani 1 1 d .
C31 C 0.90239(15) 0.5194(3) 0.08895(13) 0.0220(7) Uani 1 1 d .
C32 C 0.92345(15) 0.4265(3) 0.12419(14) 0.0257(7) Uani 1 1 d .
C33 C 0.96648(16) 0.4422(4) 0.17252(14) 0.0320(8) Uani 1 1 d .
H33 H 0.9828 0.5150 0.1819 0.043 Uiso 1 1 calc R
C34 C 0.98450(18) 0.3500(4) 0.20590(16) 0.0398(10) Uani 1 1 d .
H34 H 1.0128 0.3617 0.2374 0.053 Uiso 1 1 calc R
C35 C 0.9611(2) 0.2417(5) 0.19304(19) 0.0522(13) Uani 1 1 d .
H35 H 0.9730 0.1815 0.2163 0.069 Uiso 1 1 calc R
C36 C 0.9201(2) 0.2214(4) 0.14613(18) 0.0426(11) Uani 1 1 d .
H36 H 0.9055 0.1471 0.1373 0.057 Uiso 1 1 calc R
C37 C 0.90009(15) 0.3148(4) 0.11117(14) 0.0289(7) Uani 1 1 d .
C38 C 0.85537(16) 0.2952(3) 0.06443(15) 0.0316(8) Uani 1 1 d .
H38 H 0.8397 0.2214 0.0563 0.042 Uiso 1 1 calc R
C39 C 0.83529(16) 0.3836(3) 0.03146(15) 0.0255(8) Uani 1 1 d .
H39 H 0.8070 0.3695 0.0002 0.034 Uiso 1 1 calc R
C40 C 0.85727(15) 0.4990(3) 0.04428(13) 0.0218(7) Uani 1 1 d .
C41 C 0.80509(15) 0.9005(3) -0.03928(14) 0.0238(7) Uani 1 1 d .
C42 C 0.80932(16) 1.0197(3) -0.02393(15) 0.0287(8) Uani 1 1 d .
H42 H 0.8241 1.0380 0.0103 0.038 Uiso 1 1 calc R
C43 C 0.79219(18) 1.1058(3) -0.05848(17) 0.0335(9) Uani 1 1 d .
H43 H 0.7954 1.1826 -0.0478 0.045 Uiso 1 1 calc R
C44 C 0.76942(17) 1.0802(3) -0.11069(16) 0.0291(8) Uani 1 1 d .
C45 C 0.74786(18) 1.1701(4) -0.14715(19) 0.0384(10) Uani 1 1 d .
H45 H 0.7488 1.2465 -0.1364 0.051 Uiso 1 1 calc R
C46 C 0.7259(2) 1.1455(4) -0.1973(2) 0.0444(11) Uani 1 1 d .
H46 H 0.7124 1.2051 -0.2207 0.059 Uiso 1 1 calc R
C47 C 0.7237(2) 1.0297(4) -0.21406(18) 0.0426(11) Uani 1 1 d .
H47 H 0.7086 1.0131 -0.2485 0.057 Uiso 1 1 calc R
C48 C 0.74382(17) 0.9409(3) -0.17948(16) 0.0312(8) Uani 1 1 d .
H48 H 0.7421 0.8649 -0.1909 0.042 Uiso 1 1 calc R
C49 C 0.76688(16) 0.9638(3) -0.12711(15) 0.0252(7) Uani 1 1 d .
C50 C 0.78642(16) 0.8728(3) -0.09069(15) 0.0231(7) Uani 1 1 d .
C51 C 0.78452(17) 0.7494(3) -0.10626(14) 0.0257(8) Uani 1 1 d .
C52 C 0.81979(16) 0.7077(3) -0.13293(13) 0.0254(7) Uani 1 1 d .
C53 C 0.86091(17) 0.7802(3) -0.14230(14) 0.0296(8) Uani 1 1 d .
H53 H 0.8644 0.8572 -0.1319 0.039 Uiso 1 1 calc R
C54 C 0.89556(19) 0.7383(4) -0.16650(16) 0.0403(10) Uani 1 1 d .
H54 H 0.9224 0.7865 -0.1721 0.054 Uiso 1 1 calc R
C55 C 0.8903(2) 0.6226(5) -0.18275(17) 0.0476(13) Uani 1 1 d .
H55 H 0.9138 0.5943 -0.1991 0.063 Uiso 1 1 calc R
C56 C 0.8513(2) 0.5520(4) -0.17479(15) 0.0392(10) Uani 1 1 d .
H56 H 0.8481 0.4758 -0.1862 0.052 Uiso 1 1 calc R
C57 C 0.81521(18) 0.5909(3) -0.14952(14) 0.0300(8) Uani 1 1 d .
C58 C 0.7759(2) 0.5174(3) -0.13939(15) 0.0353(9) Uani 1 1 d .
H58 H 0.7719 0.4412 -0.1509 0.047 Uiso 1 1 calc R
C59 C 0.7433(2) 0.5564(3) -0.11275(15) 0.0329(9) Uani 1 1 d .
H59 H 0.7177 0.5064 -0.1062 0.044 Uiso 1 1 calc R
C60 C 0.74838(17) 0.6728(3) -0.09502(14) 0.0272(8) Uani 1 1 d .
O7 O 0.81411(15) 0.8348(4) 0.18979(12) 0.0543(10) Uani 1 1 d U
C61 C 0.7927(3) 0.9492(6) 0.1788(2) 0.0640(16) Uani 1 1 d U
H61a H 0.7586 0.9589 0.1870 0.085 Uiso 1 1 calc R
H61b H 0.7835 0.9666 0.1432 0.085 Uiso 1 1 calc R
C62 C 0.8399(4) 1.0273(7) 0.2112(3) 0.089(2) Uani 1 1 d U
H62a H 0.8628 1.0558 0.1924 0.118 Uiso 1 1 calc R
H62b H 0.8244 1.0929 0.2235 0.118 Uiso 1 1 calc R
C63 C 0.8737(4) 0.9534(9) 0.2530(3) 0.119(3) Uani 1 1 d U
H63a H 0.9139 0.9737 0.2637 0.158 Uiso 1 1 calc R
H63b H 0.8614 0.9621 0.2815 0.158 Uiso 1 1 calc R
C64 C 0.8649(3) 0.8377(8) 0.2345(3) 0.102(3) Uani 1 1 d U
H64a H 0.8605 0.7865 0.2600 0.136 Uiso 1 1 calc R
H64b H 0.8975 0.8118 0.2265 0.136 Uiso 1 1 calc R
O8 O 0.81036(16) 0.5772(4) 0.18978(14) 0.0614(10) Uani 1 1 d DU
C65 C 0.7777(4) 0.5542(9) 0.2212(3) 0.117(3) Uani 1 1 d DU
H65a H 0.7482 0.6120 0.2163 0.155 Uiso 1 1 calc R
H65b H 0.8020 0.5520 0.2566 0.155 Uiso 1 1 calc R
C66 C 0.7522(4) 0.4361(9) 0.2029(3) 0.135(3) Uani 1 1 d DU
H66a H 0.7530 0.3902 0.2318 0.180 Uiso 1 1 calc R
H66b H 0.7125 0.4459 0.1812 0.180 Uiso 1 1 calc R
C67 C 0.7822(4) 0.3729(8) 0.1750(5) 0.138(3) Uani 1 1 d DU
H67a H 0.7570 0.3514 0.1412 0.183 Uiso 1 1 calc R
H67b H 0.8017 0.3047 0.1930 0.183 Uiso 1 1 calc R
C68 C 0.8225(3) 0.4654(5) 0.1741(3) 0.0793(17) Uani 1 1 d DU
H68a H 0.8607 0.4426 0.1958 0.105 Uiso 1 1 calc R
H68b H 0.8226 0.4718 0.1399 0.105 Uiso 1 1 calc R
O9 O 0.93870(12) 0.7077(3) -0.02010(11) 0.0351(6) Uani 1 1 d U
C69 C 0.97248(19) 0.8094(5) -0.01736(19) 0.0444(10) Uani 1 1 d U
H69a H 0.9866 0.8397 0.0168 0.059 Uiso 1 1 calc R
H69b H 0.9498 0.8689 -0.0398 0.059 Uiso 1 1 calc R
C70 C 1.0204(3) 0.7751(6) -0.0327(4) 0.093(2) Uani 1 1 d U
H70a H 1.0167 0.8120 -0.0644 0.123 Uiso 1 1 calc R
H70b H 1.0562 0.7998 -0.0073 0.123 Uiso 1 1 calc R
C71 C 1.0203(3) 0.6517(6) -0.0382(3) 0.0696(16) Uani 1 1 d U
H71a H 1.0521 0.6173 -0.0112 0.093 Uiso 1 1 calc R
H71b H 1.0232 0.6309 -0.0704 0.093 Uiso 1 1 calc R
C72 C 0.9636(2) 0.6095(4) -0.03574(19) 0.0433(10) Uani 1 1 d U
H72a H 0.9387 0.5821 -0.0686 0.058 Uiso 1 1 calc R
H72b H 0.9700 0.5467 -0.0116 0.058 Uiso 1 1 calc R
O10 O 0.63210(16) 0.9339(3) -0.11977(14) 0.0542(9) Uani 1 1 d U
C73 C 0.6261(3) 1.0482(5) -0.1068(2) 0.0614(13) Uani 1 1 d U
H73a H 0.6601 1.0927 -0.1032 0.082 Uiso 1 1 calc R
H73b H 0.6192 1.0517 -0.0753 0.082 Uiso 1 1 calc R
C74 C 0.5734(3) 1.0956(7) -0.1517(3) 0.0786(18) Uani 1 1 d U
H74a H 0.5378 1.0778 -0.1471 0.105 Uiso 1 1 calc R
H74b H 0.5761 1.1787 -0.1557 0.105 Uiso 1 1 calc R
C75 C 0.5785(3) 1.0310(7) -0.1957(3) 0.0781(18) Uani 1 1 d U
H75a H 0.6046 1.0699 -0.2088 0.104 Uiso 1 1 calc R
H75b H 0.5416 1.0233 -0.2227 0.104 Uiso 1 1 calc R
C76 C 0.6017(3) 0.9134(6) -0.1734(2) 0.0643(14) Uani 1 1 d U
H76a H 0.5708 0.8587 -0.1786 0.086 Uiso 1 1 calc R
H76b H 0.6274 0.8829 -0.1891 0.086 Uiso 1 1 calc R
O11 O 0.58678(14) 0.7252(4) -0.09219(16) 0.0583(10) Uani 1 1 d DU
C77 C 0.5397(3) 0.7742(8) -0.0830(3) 0.101(2) Uani 1 1 d DU
H77a H 0.5214 0.8337 -0.1077 0.134 Uiso 1 1 calc R
H77b H 0.5514 0.8076 -0.0494 0.134 Uiso 1 1 calc R
C78 C 0.5005(5) 0.6724(12) -0.0880(5) 0.173(4) Uani 1 1 d DU
H78a H 0.4996 0.6525 -0.0550 0.230 Uiso 1 1 calc R
H78b H 0.4621 0.6932 -0.1098 0.230 Uiso 1 1 calc R
C79 C 0.5201(4) 0.5704(10) -0.1095(6) 0.178(5) Uani 1 1 d DU
H79a H 0.5131 0.4974 -0.0958 0.237 Uiso 1 1 calc R
H79b H 0.5042 0.5685 -0.1462 0.237 Uiso 1 1 calc R
C80 C 0.5811(4) 0.6053(7) -0.0893(6) 0.176(4) Uani 1 1 d DU
H80a H 0.5982 0.5807 -0.0544 0.234 Uiso 1 1 calc R
H80b H 0.6012 0.5671 -0.1085 0.234 Uiso 1 1 calc R
C81 C 0.69519(16) 0.4276(4) -0.02041(16) 0.0309(8) Uani 1 1 d .
Li1 Li 0.7958(3) 0.7056(8) 0.1435(2) 0.0373(16) Uani 1 1 d .
Li2 Li 0.8727(3) 0.7029(7) -0.0061(3) 0.0393(16) Uani 1 1 d .
Li3 Li 0.6581(3) 0.8109(8) -0.0727(3) 0.0376(15) Uani 1 1 d .
Ce1' Ce 0.766410(8) 0.806364(16) 0.528356(7) 0.02148(5) Uani 1 1 d .
S1' S 0.68009(6) 0.42831(10) 0.44659(5) 0.0472(3) Uani 1 1 d .
O1' O 0.69361(11) 0.9358(2) 0.50094(9) 0.0244(5) Uani 1 1 d .
O2' O 0.72368(10) 0.7975(3) 0.58604(9) 0.0241(5) Uani 1 1 d .
O3' O 0.83194(9) 0.8221(2) 0.60891(9) 0.0229(5) Uani 1 1 d .
O4' O 0.84601(11) 0.7018(2) 0.52898(9) 0.0252(5) Uani 1 1 d .
O5' O 0.82946(11) 0.9366(2) 0.51497(10) 0.0228(5) Uani 1 1 d .
O6' O 0.73630(10) 0.8128(3) 0.44121(9) 0.0258(5) Uani 1 1 d .
N1' N 0.72271(17) 0.6165(3) 0.50937(15) 0.0360(8) Uani 1 1 d .
C1' C 0.68041(15) 1.0160(3) 0.52969(14) 0.0222(7) Uani 1 1 d .
C2' C 0.69757(16) 1.1321(3) 0.52565(15) 0.0274(8) Uani 1 1 d .
H2' H 0.7160 1.1487 0.5032 0.036 Uiso 1 1 calc R
C3' C 0.68760(18) 1.2200(3) 0.55395(16) 0.0316(9) Uani 1 1 d .
H3' H 0.6984 1.2955 0.5501 0.042 Uiso 1 1 calc R
C4' C 0.66093(16) 1.1959(4) 0.58899(15) 0.0331(8) Uani 1 1 d .
C5' C 0.6530(2) 1.2846(4) 0.62110(19) 0.0447(11) Uani 1 1 d .
H5' H 0.6630 1.3607 0.6172 0.059 Uiso 1 1 calc R
C6' C 0.6311(2) 1.2592(5) 0.6573(2) 0.0531(14) Uani 1 1 d .
H6' H 0.6265 1.3176 0.6781 0.071 Uiso 1 1 calc R
C7' C 0.6154(2) 1.1444(5) 0.66339(18) 0.0475(12) Uani 1 1 d .
H7' H 0.6012 1.1274 0.6887 0.063 Uiso 1 1 calc R
C8' C 0.62086(17) 1.0572(4) 0.63212(16) 0.0348(9) Uani 1 1 d .
H8' H 0.6100 0.9820 0.6364 0.046 Uiso 1 1 calc R
C9' C 0.64307(15) 1.0816(4) 0.59324(15) 0.0295(8) Uani 1 1 d .
C10' C 0.65063(15) 0.9904(3) 0.56152(14) 0.0227(7) Uani 1 1 d .
C11' C 0.62969(16) 0.8715(3) 0.56342(13) 0.0243(7) Uani 1 1 d .
C12' C 0.56961(16) 0.8478(3) 0.55262(14) 0.0248(8) Uani 1 1 d .
C13' C 0.52682(16) 0.9349(4) 0.53632(15) 0.0309(8) Uani 1 1 d .
H13' H 0.5373 1.0105 0.5321 0.041 Uiso 1 1 calc R
C14' C 0.47065(19) 0.9099(5) 0.52667(17) 0.0389(10) Uani 1 1 d .
H14' H 0.4434 0.9683 0.5157 0.052 Uiso 1 1 calc R
C15' C 0.45367(17) 0.7961(6) 0.53316(17) 0.0433(11) Uani 1 1 d .
H15' H 0.4155 0.7797 0.5270 0.058 Uiso 1 1 calc R
C16' C 0.49362(18) 0.7106(4) 0.54845(16) 0.0368(9) Uani 1 1 d .
H16' H 0.4823 0.6358 0.5527 0.049 Uiso 1 1 calc R
C17' C 0.55227(18) 0.7331(4) 0.55811(15) 0.0307(9) Uani 1 1 d .
C18' C 0.59311(18) 0.6443(4) 0.57219(16) 0.0332(9) Uani 1 1 d .
H18' H 0.5818 0.5692 0.5759 0.044 Uiso 1 1 calc R
C19' C 0.64917(17) 0.6661(4) 0.58051(15) 0.0296(8) Uani 1 1 d .
H19' H 0.6755 0.6057 0.5890 0.039 Uiso 1 1 calc R
C20' C 0.66748(16) 0.7803(3) 0.57627(13) 0.0241(8) Uani 1 1 d .
C21' C 0.88878(15) 0.8390(3) 0.62541(13) 0.0203(7) Uani 1 1 d .
C22' C 0.90988(16) 0.9516(3) 0.64241(14) 0.0241(7) Uani 1 1 d .
H22' H 0.8842 1.0118 0.6394 0.032 Uiso 1 1 calc R
C23' C 0.96683(16) 0.9730(3) 0.66304(14) 0.0268(7) Uani 1 1 d .
H23' H 0.9798 1.0461 0.6760 0.036 Uiso 1 1 calc R
C24' C 1.00643(15) 0.8846(3) 0.66478(13) 0.0232(7) Uani 1 1 d .
C25' C 1.06659(17) 0.9043(4) 0.68609(15) 0.0309(8) Uani 1 1 d .
H25' H 1.0800 0.9755 0.7010 0.041 Uiso 1 1 calc R
C26' C 1.10480(16) 0.8213(4) 0.68507(16) 0.0385(10) Uani 1 1 d .
H26' H 1.1438 0.8360 0.6990 0.051 Uiso 1 1 calc R
C27' C 1.08484(17) 0.7144(4) 0.66294(17) 0.0380(10) Uani 1 1 d .
H27' H 1.1109 0.6586 0.6612 0.051 Uiso 1 1 calc R
C28' C 1.02776(15) 0.6898(4) 0.64373(15) 0.0317(8) Uani 1 1 d .
H28' H 1.0157 0.6172 0.6297 0.042 Uiso 1 1 calc R
C29' C 0.98658(15) 0.7732(3) 0.64481(14) 0.0238(7) Uani 1 1 d .
C30' C 0.92600(15) 0.7496(3) 0.62651(13) 0.0223(7) Uani 1 1 d .
C31' C 0.90465(16) 0.6299(3) 0.60955(14) 0.0223(7) Uani 1 1 d .
C32' C 0.92112(16) 0.5323(3) 0.64344(14) 0.0251(7) Uani 1 1 d .
C33' C 0.95460(17) 0.5456(3) 0.69548(16) 0.0317(8) Uani 1 1 d .
H33' H 0.9673 0.6190 0.7082 0.042 Uiso 1 1 calc R
C34' C 0.9685(2) 0.4514(4) 0.72730(17) 0.0389(10) Uani 1 1 d .
H34' H 0.9902 0.4619 0.7614 0.052 Uiso 1 1 calc R
C35' C 0.9505(2) 0.3400(4) 0.70909(19) 0.0429(11) Uani 1 1 d .
H35' H 0.9608 0.2767 0.7308 0.057 Uiso 1 1 calc R
C36' C 0.9176(2) 0.3243(4) 0.65931(18) 0.0401(10) Uani 1 1 d .
H36' H 0.9055 0.2501 0.6476 0.053 Uiso 1 1 calc R
C37' C 0.90178(17) 0.4186(3) 0.62529(16) 0.0298(8) Uani 1 1 d .
C38' C 0.86544(19) 0.4056(4) 0.57460(18) 0.0370(9) Uani 1 1 d .
H38' H 0.8530 0.3320 0.5621 0.049 Uiso 1 1 calc R
C39' C 0.84814(18) 0.4994(3) 0.54335(15) 0.0297(8) Uani 1 1 d .
H39' H 0.8239 0.4886 0.5100 0.039 Uiso 1 1 calc R
C40' C 0.86653(14) 0.6130(3) 0.56097(14) 0.0208(7) Uani 1 1 d .
C41' C 0.81783(14) 1.0170(3) 0.47815(13) 0.0212(7) Uani 1 1 d .
C42' C 0.81691(16) 1.1359(3) 0.49227(16) 0.0293(8) Uani 1 1 d .
H42' H 0.8260 1.1553 0.5261 0.039 Uiso 1 1 calc R
C43' C 0.80286(17) 1.2205(3) 0.45672(18) 0.0340(9) Uani 1 1 d .
H43' H 0.8025 1.2974 0.4665 0.045 Uiso 1 1 calc R
C44' C 0.78875(16) 1.1939(4) 0.40508(17) 0.0346(9) Uani 1 1 d .
C45' C 0.7697(2) 1.2799(4) 0.3673(2) 0.0458(12) Uani 1 1 d .
H45' H 0.7676 1.3567 0.3765 0.061 Uiso 1 1 calc R
C46' C 0.7542(2) 1.2516(5) 0.3174(2) 0.0583(16) Uani 1 1 d .
H46' H 0.7409 1.3088 0.2928 0.077 Uiso 1 1 calc R
C47' C 0.7583(2) 1.1377(5) 0.30316(19) 0.0521(14) Uani 1 1 d .
H47' H 0.7484 1.1192 0.2691 0.069 Uiso 1 1 calc R
C48' C 0.77694(19) 1.0527(4) 0.33892(18) 0.0400(10) Uani 1 1 d .
H48' H 0.7795 0.9771 0.3286 0.053 Uiso 1 1 calc R
C49' C 0.79227(15) 1.0758(3) 0.39072(15) 0.0272(8) Uani 1 1 d .
C50' C 0.80860(15) 0.9877(3) 0.42842(14) 0.0234(7) Uani 1 1 d .
C51' C 0.81228(16) 0.8635(3) 0.41472(13) 0.0242(7) Uani 1 1 d .
C52' C 0.85673(16) 0.8261(3) 0.39730(13) 0.0267(8) Uani 1 1 d .
C53' C 0.89972(18) 0.9014(4) 0.39379(16) 0.0310(8) Uani 1 1 d .
H53' H 0.8992 0.9793 0.4021 0.041 Uiso 1 1 calc R
C54' C 0.9420(2) 0.8610(4) 0.37835(19) 0.0396(10) Uani 1 1 d .
H54' H 0.9697 0.9120 0.3761 0.053 Uiso 1 1 calc R
C55' C 0.9442(2) 0.7434(4) 0.36577(19) 0.0428(11) Uani 1 1 d .
H55' H 0.9732 0.7171 0.3553 0.057 Uiso 1 1 calc R
C56' C 0.9039(2) 0.6690(4) 0.36896(17) 0.0389(10) Uani 1 1 d .
H56' H 0.9059 0.5912 0.3612 0.052 Uiso 1 1 calc R
C57' C 0.85869(18) 0.7076(4) 0.38400(14) 0.0301(8) Uani 1 1 d .
C58' C 0.8168(2) 0.6294(4) 0.38806(17) 0.0346(10) Uani 1 1 d .
H58' H 0.8175 0.5522 0.3787 0.046 Uiso 1 1 calc R
C59' C 0.77613(18) 0.6661(3) 0.40543(15) 0.0284(8) Uani 1 1 d .
H59' H 0.7490 0.6136 0.4078 0.038 Uiso 1 1 calc R
C60' C 0.77383(15) 0.7846(3) 0.42031(13) 0.0253(8) Uani 1 1 d .
O7' O 0.80031(13) 0.9631(3) 0.69304(11) 0.0364(7) Uani 1 1 d U
C61' C 0.7857(2) 1.0819(4) 0.68189(18) 0.0436(10) Uani 1 1 d U
H61a' H 0.7465 1.0955 0.6790 0.058 Uiso 1 1 calc R
H61b' H 0.7896 1.1032 0.6502 0.058 Uiso 1 1 calc R
C62' C 0.8265(2) 1.1534(5) 0.7252(2) 0.0509(11) Uani 1 1 d U
H62a' H 0.8385 1.2231 0.7127 0.068 Uiso 1 1 calc R
H62b' H 0.8089 1.1747 0.7493 0.068 Uiso 1 1 calc R
C63' C 0.8760(2) 1.0721(5) 0.74844(19) 0.0503(11) Uani 1 1 d U
H63a' H 0.9032 1.0769 0.7313 0.067 Uiso 1 1 calc R
H63b' H 0.8955 1.0884 0.7841 0.067 Uiso 1 1 calc R
C64' C 0.8473(2) 0.9556(4) 0.74060(16) 0.0424(10) Uani 1 1 d U
H64a' H 0.8737 0.8951 0.7395 0.056 Uiso 1 1 calc R
H64b' H 0.8336 0.9385 0.7678 0.056 Uiso 1 1 calc R
O8' O 0.78657(14) 0.6927(3) 0.68938(11) 0.0439(7) Uani 1 1 d U
C65' C 0.7495(2) 0.6759(5) 0.71641(19) 0.0481(11) Uani 1 1 d U
H65a' H 0.7165 0.7266 0.7036 0.064 Uiso 1 1 calc R
H65b' H 0.7691 0.6920 0.7521 0.064 Uiso 1 1 calc R
C66' C 0.7312(3) 0.5494(6) 0.7084(2) 0.0616(14) Uani 1 1 d U
H66a' H 0.7293 0.5162 0.7392 0.082 Uiso 1 1 calc R
H66b' H 0.6940 0.5420 0.6818 0.082 Uiso 1 1 calc R
C67' C 0.7767(3) 0.4901(5) 0.6938(2) 0.0647(14) Uani 1 1 d U
H67a' H 0.8058 0.4560 0.7230 0.086 Uiso 1 1 calc R
H67b' H 0.7602 0.4299 0.6688 0.086 Uiso 1 1 calc R
C68' C 0.8007(3) 0.5848(5) 0.6723(2) 0.0583(13) Uani 1 1 d U
H68a' H 0.8418 0.5767 0.6833 0.078 Uiso 1 1 calc R
H68b' H 0.7849 0.5815 0.6357 0.078 Uiso 1 1 calc R
O9' O 0.96099(13) 0.8611(3) 0.52123(13) 0.0404(7) Uani 1 1 d DU
C69' C 0.9881(3) 0.9727(5) 0.5288(2) 0.0665(15) Uani 1 1 d DU
H69a' H 0.9992 0.9952 0.5640 0.088 Uiso 1 1 calc R
H69b' H 0.9616 1.0302 0.5083 0.088 Uiso 1 1 calc R
C70' C 1.0393(3) 0.9669(8) 0.5142(4) 0.104(2) Uani 1 1 d DU
H70a' H 1.0695 1.0182 0.5346 0.138 Uiso 1 1 calc R
H70b' H 1.0302 0.9841 0.4786 0.138 Uiso 1 1 calc R
C71' C 1.0544(2) 0.8420(8) 0.5259(4) 0.119(3) Uani 1 1 d DU
H71a' H 1.0775 0.8326 0.5615 0.158 Uiso 1 1 calc R
H71b' H 1.0759 0.8133 0.5059 0.158 Uiso 1 1 calc R
C72' C 0.9980(2) 0.7755(5) 0.5130(2) 0.0641(14) Uani 1 1 d DU
H72a' H 0.9841 0.7493 0.4781 0.085 Uiso 1 1 calc R
H72b' H 1.0021 0.7092 0.5351 0.085 Uiso 1 1 calc R
O10' O 0.64983(15) 1.0429(3) 0.38053(12) 0.0434(7) Uani 1 1 d U
C73' C 0.6337(3) 1.1542(5) 0.3905(2) 0.0651(16) Uani 1 1 d U
H73a' H 0.6672 1.1982 0.4103 0.087 Uiso 1 1 calc R
H73b' H 0.6087 1.1482 0.4098 0.087 Uiso 1 1 calc R
C74' C 0.6040(4) 1.2131(7) 0.3426(3) 0.102(3) Uani 1 1 d U
H74a' H 0.5649 1.2304 0.3391 0.136 Uiso 1 1 calc R
H74b' H 0.6231 1.2853 0.3410 0.136 Uiso 1 1 calc R
C75' C 0.6049(3) 1.1351(6) 0.3024(2) 0.0754(18) Uani 1 1 d U
H75a' H 0.6308 1.1637 0.2866 0.100 Uiso 1 1 calc R
H75b' H 0.5671 1.1278 0.2767 0.100 Uiso 1 1 calc R
C76' C 0.6250(3) 1.0207(5) 0.32753(19) 0.0594(14) Uani 1 1 d U
H76a' H 0.5932 0.9673 0.3204 0.079 Uiso 1 1 calc R
H76b' H 0.6531 0.9869 0.3154 0.079 Uiso 1 1 calc R
O11' O 0.60003(13) 0.8264(3) 0.40185(12) 0.0410(7) Uani 1 1 d DU
C77' C 0.5546(2) 0.8503(6) 0.4200(2) 0.0716(16) Uani 1 1 d DU
H77a' H 0.5241 0.8939 0.3954 0.095 Uiso 1 1 calc R
H77b' H 0.5683 0.8923 0.4517 0.095 Uiso 1 1 calc R
C78' C 0.5354(4) 0.7272(8) 0.4269(3) 0.128(3) Uani 1 1 d DU
H78a' H 0.5576 0.6980 0.4603 0.170 Uiso 1 1 calc R
H78b' H 0.4953 0.7270 0.4230 0.170 Uiso 1 1 calc R
C79' C 0.5445(3) 0.6542(7) 0.3875(3) 0.097(2) Uani 1 1 d DU
H79a' H 0.5121 0.6574 0.3560 0.129 Uiso 1 1 calc R
H79b' H 0.5520 0.5741 0.3984 0.129 Uiso 1 1 calc R
C80' C 0.5964(3) 0.7107(5) 0.3828(3) 0.0765(17) Uani 1 1 d DU
H80a' H 0.6305 0.6675 0.4020 0.102 Uiso 1 1 calc R
H80b' H 0.5932 0.7120 0.3476 0.102 Uiso 1 1 calc R
C81' C 0.70428(18) 0.5384(3) 0.48361(16) 0.0303(8) Uani 1 1 d .
Li1' Li 0.7836(3) 0.8282(6) 0.6484(2) 0.0290(15) Uani 1 1 d .
Li2' Li 0.8886(3) 0.8294(7) 0.5215(3) 0.0426(18) Uani 1 1 d .
Li3' Li 0.6711(3) 0.9143(6) 0.4280(3) 0.0290(13) Uani 1 1 d .

loop_
_atom_site_aniso_label
_atom_site_aniso_U_11
_atom_site_aniso_U_22
_atom_site_aniso_U_33
_atom_site_aniso_U_23
_atom_site_aniso_U_13
_atom_site_aniso_U_12
Ce1 0.01944(9) 0.02621(11) 0.02174(9) -0.00024(8) 0.00785(7) -0.00052(8)
S1 0.0519(7) 0.0338(6) 0.0741(8) -0.0169(7) 0.0217(6) -0.0149(6)
O1 0.0292(13) 0.0243(14) 0.0259(12) -0.0001(10) 0.0120(10) 0.0051(10)
O2 0.0215(12) 0.0417(17) 0.0240(12) -0.0018(12) 0.0090(9) 0.0013(13)
O3 0.0213(11) 0.0369(16) 0.0245(12) -0.0065(11) 0.0097(9) -0.0036(11)
O4 0.0298(13) 0.0156(12) 0.0181(12) 0.0009(9) 0.0102(10) 0.0010(10)
O5 0.0280(12) 0.0194(13) 0.0271(12) -0.0044(11) 0.0119(10) -0.0042(11)
O6 0.0149(10) 0.0251(13) 0.0285(12) -0.0037(12) 0.0035(9) -0.0076(11)
N1 0.0312(18) 0.035(2) 0.044(2) 0.0013(16) 0.0184(16) -0.0059(15)
C1 0.0192(16) 0.0283(19) 0.0299(19) -0.0007(15) 0.0053(14) 0.0002(14)
C2 0.029(2) 0.035(2) 0.045(3) 0.0043(19) 0.0110(18) -0.0028(17)
C3 0.034(2) 0.048(3) 0.050(3) -0.010(2) 0.010(2) -0.008(2)
C4 0.034(2) 0.050(3) 0.044(3) -0.015(2) 0.0090(19) 0.004(2)
C5 0.057(3) 0.058(4) 0.062(3) -0.025(3) 0.019(3) 0.010(3)
C6 0.062(4) 0.078(4) 0.056(3) -0.036(3) 0.021(3) 0.005(3)
C7 0.048(3) 0.098(5) 0.047(3) -0.025(3) 0.023(2) 0.005(3)
C8 0.035(2) 0.074(4) 0.037(2) -0.013(2) 0.0173(19) -0.002(2)
C9 0.0224(18) 0.047(3) 0.040(2) -0.0103(19) 0.0123(17) -0.0018(17)
C10 0.0208(19) 0.045(3) 0.030(2) -0.0075(18) 0.0083(16) 0.0009(17)
C11 0.0238(19) 0.040(2) 0.0245(18) -0.0067(16) 0.0086(15) -0.0048(16)
C12 0.0245(18) 0.049(3) 0.0257(18) -0.0011(16) 0.0123(15) -0.0060(17)
C13 0.0258(19) 0.059(3) 0.046(2) -0.006(2) 0.0146(18) -0.002(2)
C14 0.023(2) 0.079(4) 0.056(3) 0.005(3) 0.0143(19) 0.004(3)
C15 0.023(2) 0.083(4) 0.068(3) 0.001(3) 0.019(2) -0.011(3)
C16 0.038(3) 0.062(3) 0.055(3) -0.002(3) 0.022(2) -0.017(2)
C17 0.027(2) 0.049(3) 0.045(2) -0.003(2) 0.0196(19) -0.0033(19)
C18 0.042(2) 0.045(3) 0.050(3) 0.007(2) 0.025(2) -0.006(2)
C19 0.038(2) 0.044(3) 0.039(2) 0.012(2) 0.017(2) 0.005(2)
C20 0.0220(17) 0.044(3) 0.0239(17) 0.0031(15) 0.0094(14) -0.0019(16)
C21 0.0232(17) 0.032(2) 0.0217(16) -0.0068(14) 0.0071(13) -0.0065(14)
C22 0.033(2) 0.032(2) 0.043(2) -0.0149(17) 0.0135(19) -0.0023(17)
C23 0.033(2) 0.033(2) 0.039(2) -0.0116(18) 0.0050(17) -0.0098(17)
C24 0.0254(17) 0.025(2) 0.0313(19) -0.0060(14) 0.0082(15) -0.0083(14)
C25 0.030(2) 0.041(2) 0.057(3) -0.001(2) 0.0072(18) -0.015(2)
C26 0.0180(18) 0.061(3) 0.061(3) 0.007(2) 0.0100(19) -0.0066(19)
C27 0.025(2) 0.043(3) 0.046(2) 0.0054(19) 0.0124(18) 0.0068(17)
C28 0.0263(18) 0.031(2) 0.0309(19) 0.0001(16) 0.0102(15) -0.0024(16)
C29 0.0228(16) 0.0260(19) 0.0214(16) -0.0027(13) 0.0048(13) -0.0074(13)
C30 0.0228(17) 0.0231(17) 0.0195(16) -0.0022(13) 0.0030(13) -0.0050(14)
C31 0.0194(16) 0.0246(18) 0.0247(17) -0.0019(13) 0.0112(14) -0.0042(13)
C32 0.0218(17) 0.0291(19) 0.0289(18) 0.0040(15) 0.0122(14) -0.0021(14)
C33 0.0255(18) 0.043(2) 0.0253(18) 0.0031(16) 0.0062(15) -0.0049(16)
C34 0.030(2) 0.058(3) 0.027(2) 0.0114(18) 0.0059(16) -0.0005(19)
C35 0.048(3) 0.058(3) 0.044(3) 0.030(2) 0.008(2) 0.002(2)
C36 0.046(2) 0.031(2) 0.047(3) 0.0144(18) 0.013(2) -0.0037(19)
C37 0.0278(17) 0.0248(18) 0.0335(18) 0.0086(17) 0.0104(14) -0.0008(16)
C38 0.0325(18) 0.0170(18) 0.042(2) -0.0004(16) 0.0089(16) -0.0075(16)
C39 0.0213(17) 0.0244(18) 0.0262(18) -0.0019(14) 0.0031(14) -0.0017(14)
C40 0.0218(16) 0.0236(18) 0.0212(16) -0.0010(13) 0.0094(13) -0.0010(13)
C41 0.0233(17) 0.0226(18) 0.0290(18) -0.0002(14) 0.0136(14) 0.0009(13)
C42 0.0271(18) 0.030(2) 0.033(2) -0.0054(15) 0.0151(16) -0.0073(15)
C43 0.037(2) 0.0188(18) 0.050(2) -0.0046(16) 0.0224(19) -0.0056(15)
C44 0.0312(19) 0.0204(18) 0.043(2) 0.0048(16) 0.0224(17) 0.0006(15)
C45 0.038(2) 0.022(2) 0.065(3) 0.0177(18) 0.030(2) 0.0040(16)
C46 0.042(2) 0.038(2) 0.060(3) 0.028(2) 0.027(2) 0.0094(19)
C47 0.042(2) 0.050(3) 0.042(2) 0.017(2) 0.021(2) 0.008(2)
C48 0.035(2) 0.0243(19) 0.039(2) 0.0076(16) 0.0187(17) 0.0051(16)
C49 0.0254(18) 0.0201(17) 0.035(2) 0.0033(14) 0.0167(15) 0.0046(14)
C50 0.0256(18) 0.0159(17) 0.033(2) -0.0009(14) 0.0175(15) 0.0011(14)
C51 0.033(2) 0.0199(18) 0.0250(18) 0.0031(14) 0.0112(15) 0.0066(15)
C52 0.0348(18) 0.0217(18) 0.0202(15) 0.0025(14) 0.0105(13) 0.0073(16)
C53 0.0342(19) 0.030(2) 0.0283(18) 0.0082(14) 0.0152(15) 0.0117(15)
C54 0.038(2) 0.054(3) 0.034(2) 0.0133(19) 0.0198(18) 0.016(2)
C55 0.054(3) 0.061(3) 0.032(2) 0.010(2) 0.021(2) 0.034(3)
C56 0.053(3) 0.034(2) 0.027(2) 0.0045(16) 0.0103(19) 0.024(2)
C57 0.043(2) 0.0241(18) 0.0204(17) 0.0054(14) 0.0087(15) 0.0124(17)
C58 0.061(3) 0.0159(18) 0.0262(19) 0.0031(14) 0.0123(19) 0.0025(17)
C59 0.051(3) 0.0214(19) 0.0261(19) -0.0006(14) 0.0142(18) -0.0066(17)
C60 0.0314(19) 0.026(2) 0.0228(17) 0.0016(14) 0.0077(14) -0.0028(15)
O7 0.0459(19) 0.070(2) 0.0329(16) -0.0171(16) -0.0031(14) 0.0131(17)
C61 0.053(3) 0.071(3) 0.054(3) -0.019(3) 0.002(2) 0.012(3)
C62 0.096(5) 0.093(4) 0.071(4) -0.013(3) 0.022(3) -0.037(4)
C63 0.087(5) 0.126(6) 0.091(5) -0.036(4) -0.033(4) -0.004(5)
C64 0.081(4) 0.123(5) 0.053(4) -0.033(4) -0.034(3) 0.029(4)
O8 0.048(2) 0.098(3) 0.048(2) 0.028(2) 0.0288(17) 0.011(2)
C65 0.086(5) 0.208(8) 0.079(5) 0.043(5) 0.057(4) 0.011(5)
C66 0.104(6) 0.197(8) 0.113(6) 0.093(6) 0.048(5) -0.024(5)
C67 0.100(7) 0.113(5) 0.178(9) 0.049(5) 0.025(6) -0.023(5)
C68 0.079(4) 0.075(4) 0.083(4) 0.031(3) 0.027(3) 0.005(3)
O9 0.0322(13) 0.0330(15) 0.0475(16) 0.0046(13) 0.0234(12) 0.0017(12)
C69 0.041(2) 0.045(2) 0.056(3) 0.003(2) 0.027(2) -0.007(2)
C70 0.066(4) 0.075(4) 0.172(7) 0.000(5) 0.084(4) -0.009(3)
C71 0.049(3) 0.082(4) 0.094(4) -0.009(3) 0.046(3) 0.007(3)
C72 0.043(2) 0.042(2) 0.049(3) 0.003(2) 0.021(2) 0.0078(18)
O10 0.057(2) 0.049(2) 0.0487(19) 0.0081(16) 0.0100(16) 0.0026(17)
C73 0.067(3) 0.055(3) 0.064(3) -0.001(2) 0.026(3) -0.007(3)
C74 0.084(4) 0.069(4) 0.084(4) 0.017(3) 0.032(3) 0.021(3)
C75 0.085(4) 0.084(4) 0.057(3) 0.022(3) 0.015(3) 0.014(4)
C76 0.072(4) 0.065(3) 0.048(3) 0.007(2) 0.012(3) 0.002(3)
O11 0.0304(16) 0.065(3) 0.073(2) 0.006(2) 0.0113(16) -0.0013(15)
C77 0.060(4) 0.163(6) 0.090(5) -0.024(5) 0.040(4) -0.010(4)
C78 0.096(5) 0.287(10) 0.159(8) -0.066(9) 0.072(6) -0.108(6)
C79 0.095(6) 0.127(7) 0.277(12) 0.031(7) 0.023(7) -0.057(6)
C80 0.070(4) 0.078(4) 0.307(12) 0.045(7) -0.020(6) -0.012(4)
C81 0.0261(18) 0.029(2) 0.041(2) 0.0042(17) 0.0163(16) 0.0015(16)
Li1 0.035(3) 0.057(5) 0.025(3) -0.005(3) 0.017(3) -0.005(4)
Li2 0.037(4) 0.023(3) 0.070(5) 0.007(4) 0.034(4) 0.000(3)
Li3 0.024(3) 0.044(4) 0.042(4) 0.013(4) 0.008(3) 0.010(3)
Ce1' 0.02012(9) 0.02218(10) 0.02288(9) 0.00115(8) 0.00862(7) 0.00083(8)
S1' 0.0526(7) 0.0259(5) 0.0643(8) -0.0134(5) 0.0225(6) -0.0099(5)
O1' 0.0258(13) 0.0251(13) 0.0240(12) 0.0014(10) 0.0112(10) 0.0035(10)
O2' 0.0205(11) 0.0286(14) 0.0243(11) 0.0063(11) 0.0093(9) 0.0012(11)
O3' 0.0136(10) 0.0265(14) 0.0291(12) -0.0025(10) 0.0084(9) -0.0018(10)
O4' 0.0287(12) 0.0231(13) 0.0257(12) 0.0029(12) 0.0120(10) 0.0064(12)
O5' 0.0258(13) 0.0177(13) 0.0275(13) -0.0048(10) 0.0129(11) -0.0032(10)
O6' 0.0154(10) 0.0366(14) 0.0272(12) -0.0030(13) 0.0098(9) -0.0042(12)
N1' 0.051(2) 0.0196(16) 0.047(2) -0.0071(15) 0.0289(18) -0.0039(15)
C1' 0.0216(16) 0.0219(17) 0.0256(17) 0.0005(13) 0.0115(14) 0.0012(13)
C2' 0.0221(17) 0.030(2) 0.033(2) 0.0045(16) 0.0140(15) 0.0022(15)
C3' 0.037(2) 0.0085(16) 0.047(2) -0.0004(14) 0.0113(17) 0.0021(13)
C4' 0.0262(17) 0.0291(19) 0.040(2) -0.0101(19) 0.0080(15) 0.0023(17)
C5' 0.052(3) 0.032(3) 0.050(3) -0.0155(19) 0.017(2) -0.0008(19)
C6' 0.056(3) 0.056(3) 0.048(3) -0.027(2) 0.021(2) 0.008(2)
C7' 0.043(3) 0.068(3) 0.034(2) -0.021(2) 0.018(2) 0.005(2)
C8' 0.0273(19) 0.044(2) 0.033(2) -0.0066(17) 0.0105(16) 0.0014(17)
C9' 0.0213(17) 0.036(2) 0.0290(19) -0.0068(16) 0.0065(14) 0.0035(15)
C10' 0.0212(16) 0.0226(18) 0.0239(17) 0.0011(13) 0.0076(14) 0.0014(13)
C11' 0.0249(18) 0.0265(19) 0.0224(17) 0.0003(14) 0.0095(14) -0.0022(14)
C12' 0.0216(17) 0.0275(19) 0.0260(18) -0.0028(14) 0.0095(14) 0.0020(14)
C13' 0.0231(18) 0.038(2) 0.033(2) -0.0029(16) 0.0113(15) 0.0007(16)
C14' 0.027(2) 0.052(3) 0.039(2) 0.000(2) 0.0133(18) 0.0018(19)
C15' 0.0196(17) 0.067(3) 0.042(2) -0.005(2) 0.0095(16) -0.008(2)
C16' 0.032(2) 0.039(2) 0.042(2) -0.002(2) 0.0155(17) -0.0078(19)
C17' 0.029(2) 0.037(2) 0.0266(19) -0.0022(15) 0.0106(16) -0.0076(16)
C18' 0.038(2) 0.027(2) 0.037(2) -0.0019(16) 0.0166(18) -0.0106(17)
C19' 0.0292(19) 0.028(2) 0.034(2) 0.0018(15) 0.0137(16) 0.0001(15)
C20' 0.0252(17) 0.030(2) 0.0197(16) 0.0006(13) 0.0106(14) -0.0007(14)
C21' 0.0207(16) 0.0177(16) 0.0215(16) 0.0018(11) 0.0062(13) -0.0004(12)
C22' 0.0270(18) 0.0158(16) 0.0306(19) 0.0013(13) 0.0116(15) 0.0024(13)
C23' 0.0320(19) 0.0227(18) 0.0265(18) -0.0051(14) 0.0115(15) -0.0066(15)
C24' 0.0241(17) 0.0245(18) 0.0225(17) 0.0042(13) 0.0103(14) -0.0029(14)
C25' 0.0285(19) 0.032(2) 0.0316(19) 0.0036(16) 0.0100(16) -0.0099(16)
C26' 0.0212(17) 0.048(3) 0.041(2) 0.003(2) 0.0050(15) -0.0027(18)
C27' 0.0253(18) 0.045(3) 0.044(2) 0.008(2) 0.0130(16) 0.0104(18)
C28' 0.0256(17) 0.0282(19) 0.040(2) 0.0077(18) 0.0101(15) 0.0000(17)
C29' 0.0215(16) 0.0242(18) 0.0242(17) 0.0060(13) 0.0065(13) 0.0002(13)
C30' 0.0239(18) 0.0171(16) 0.0236(17) 0.0046(13) 0.0056(14) 0.0004(13)
C31' 0.0237(17) 0.0120(16) 0.0322(19) 0.0007(13) 0.0113(15) 0.0004(13)
C32' 0.0262(18) 0.0159(16) 0.0323(19) 0.0070(14) 0.0095(15) 0.0000(13)
C33' 0.035(2) 0.0195(18) 0.037(2) 0.0028(15) 0.0090(17) -0.0050(15)
C34' 0.040(2) 0.034(2) 0.037(2) 0.0131(18) 0.0080(18) 0.0025(18)
C35' 0.047(3) 0.029(2) 0.051(3) 0.0170(18) 0.015(2) -0.0004(18)
C36' 0.045(2) 0.023(2) 0.053(3) 0.0087(18) 0.018(2) -0.0002(17)
C37' 0.0301(19) 0.0215(18) 0.038(2) 0.0004(16) 0.0122(17) 0.0004(15)
C38' 0.040(2) 0.0208(19) 0.047(2) -0.0078(17) 0.0123(19) -0.0033(17)
C39' 0.037(2) 0.0188(18) 0.030(2) -0.0059(15) 0.0073(16) -0.0019(15)
C40' 0.0198(16) 0.0146(16) 0.0323(18) 0.0005(13) 0.0145(14) 0.0040(12)
C41' 0.0178(15) 0.0201(17) 0.0272(17) 0.0009(13) 0.0098(13) -0.0013(12)
C42' 0.0288(19) 0.0205(18) 0.040(2) -0.0052(15) 0.0136(16) -0.0068(15)
C43' 0.0283(19) 0.0119(17) 0.065(3) 0.0023(16) 0.0200(18) -0.0004(13)
C44' 0.0254(17) 0.0283(19) 0.056(2) 0.020(2) 0.0212(17) 0.0006(17)
C45' 0.039(2) 0.033(3) 0.073(3) 0.027(2) 0.030(2) 0.0114(18)
C46' 0.049(3) 0.063(4) 0.075(4) 0.048(3) 0.039(3) 0.022(3)
C47' 0.040(3) 0.082(4) 0.041(3) 0.031(3) 0.023(2) 0.011(3)
C48' 0.033(2) 0.046(3) 0.044(2) 0.013(2) 0.0174(19) 0.0087(19)
C49' 0.0198(16) 0.0287(19) 0.038(2) 0.0121(16) 0.0171(15) 0.0024(14)
C50' 0.0195(16) 0.0209(17) 0.0352(19) 0.0022(14) 0.0165(14) 0.0011(13)
C51' 0.0316(19) 0.0193(17) 0.0232(17) 0.0009(13) 0.0117(14) 0.0007(14)
C52' 0.0315(18) 0.030(2) 0.0237(16) 0.0027(14) 0.0161(14) 0.0052(15)
C53' 0.036(2) 0.025(2) 0.040(2) 0.0059(16) 0.0233(18) 0.0010(16)
C54' 0.039(2) 0.036(2) 0.053(3) 0.011(2) 0.028(2) 0.0050(19)
C55' 0.049(3) 0.042(3) 0.051(3) 0.004(2) 0.034(2) 0.009(2)
C56' 0.052(3) 0.034(2) 0.042(2) -0.0019(17) 0.030(2) 0.0065(19)
C57' 0.042(2) 0.0247(19) 0.0302(18) -0.0001(16) 0.0216(16) 0.0036(17)
C58' 0.050(3) 0.0216(19) 0.040(2) -0.0091(17) 0.025(2) -0.0033(18)
C59' 0.036(2) 0.0183(19) 0.035(2) -0.0076(14) 0.0181(17) -0.0037(15)
C60' 0.0225(16) 0.031(2) 0.0242(16) -0.0004(14) 0.0110(13) 0.0043(14)
O7' 0.0367(16) 0.0441(17) 0.0254(14) -0.0031(12) 0.0077(12) 0.0061(13)
C61' 0.038(2) 0.047(2) 0.043(2) 0.013(2) 0.0105(18) 0.007(2)
C62' 0.051(3) 0.041(2) 0.066(3) -0.006(2) 0.028(2) -0.002(2)
C63' 0.044(2) 0.065(3) 0.037(2) -0.012(2) 0.0093(18) -0.005(2)
C64' 0.044(2) 0.051(2) 0.028(2) 0.0039(18) 0.0080(17) 0.0127(19)
O8' 0.0482(17) 0.0509(17) 0.0378(15) 0.0108(16) 0.0219(13) -0.0042(17)
C65' 0.044(2) 0.060(3) 0.046(2) 0.021(2) 0.0227(19) 0.014(2)
C66' 0.059(3) 0.077(3) 0.045(3) 0.015(3) 0.014(2) -0.024(3)
C67' 0.077(4) 0.049(3) 0.057(3) 0.002(2) 0.010(3) -0.005(3)
C68' 0.055(3) 0.054(3) 0.071(4) 0.008(3) 0.030(3) 0.015(3)
O9' 0.0311(15) 0.0426(17) 0.0519(19) 0.0021(14) 0.0205(14) -0.0011(13)
C69' 0.067(3) 0.075(3) 0.065(3) -0.013(3) 0.032(3) -0.037(3)
C70' 0.061(4) 0.144(5) 0.120(6) -0.012(5) 0.049(4) -0.038(4)
C71' 0.037(3) 0.195(7) 0.136(6) 0.087(6) 0.046(4) 0.036(3)
C72' 0.058(3) 0.089(3) 0.054(3) 0.016(3) 0.031(3) 0.039(3)
O10' 0.055(2) 0.0345(16) 0.0374(16) 0.0023(13) 0.0131(14) 0.0053(14)
C73' 0.101(5) 0.040(3) 0.052(3) 0.002(2) 0.024(3) 0.022(3)
C74' 0.147(7) 0.064(4) 0.063(3) 0.010(3) -0.002(4) 0.044(4)
C75' 0.094(5) 0.080(4) 0.045(3) 0.020(3) 0.017(3) 0.017(4)
C76' 0.083(4) 0.056(3) 0.036(2) 0.004(2) 0.017(2) 0.006(3)
O11' 0.0341(15) 0.0384(18) 0.0521(18) -0.0022(14) 0.0175(13) -0.0024(13)
C77' 0.042(3) 0.121(4) 0.054(3) -0.016(3) 0.021(2) -0.004(3)
C78' 0.136(6) 0.177(7) 0.088(5) -0.041(5) 0.062(4) -0.117(6)
C79' 0.101(5) 0.098(5) 0.090(5) 0.000(4) 0.030(4) -0.059(4)
C80' 0.060(3) 0.046(3) 0.114(5) -0.016(3) 0.020(3) -0.014(3)
C81' 0.036(2) 0.0214(18) 0.040(2) 0.0054(16) 0.0214(18) -0.0007(15)
Li1' 0.032(3) 0.034(4) 0.028(3) -0.009(3) 0.019(3) -0.002(3)
Li2' 0.033(4) 0.044(5) 0.057(5) 0.012(4) 0.024(3) 0.007(3)
Li3' 0.028(3) 0.027(3) 0.033(3) -0.007(3) 0.011(3) -0.003(3)

loop_
_atom_type_symbol
_atom_type_description
_atom_type_scat_dispersion_real
_atom_type_scat_dispersion_imag
_atom_type_scat_source
C C 0.0033 0.0016 'International Tables Vol C Tables 4.2.6.8 and 6.1.1.4'
H H 0.0000 0.0000 'International Tables Vol C Tables 4.2.6.8 and 6.1.1.4'
Ce Ce -0.2486 2.6331 'International Tables Vol C Tables 4.2.6.8 and 6.1.1.4'
Li Li -0.0003 0.0001 'International Tables Vol C Tables 4.2.6.8 and 6.1.1.4'
N N 0.0061 0.0033 'International Tables Vol C Tables 4.2.6.8 and 6.1.1.4'
O O 0.0106 0.0060 'International Tables Vol C Tables 4.2.6.8 and 6.1.1.4'
S S 0.1246 0.1234 'International Tables Vol C Tables 4.2.6.8 and 6.1.1.4'

loop_
_geom_angle_atom_site_label_1
_geom_angle_atom_site_label_2
_geom_angle_atom_site_label_3
_geom_angle
O1 Ce1 O6 72.10(10)
O1 Ce1 O2 77.05(10)
O6 Ce1 O2 134.96(9)
O1 Ce1 O3 117.63(10)
O6 Ce1 O3 155.55(9)
O2 Ce1 O3 69.02(9)
O1 Ce1 O4 157.40(9)
O6 Ce1 O4 89.09(9)
O2 Ce1 O4 125.54(10)
O3 Ce1 O4 75.24(9)
O1 Ce1 O5 90.78(9)
O6 Ce1 O5 76.76(9)
O2 Ce1 O5 136.12(10)
O3 Ce1 O5 80.59(9)
O4 Ce1 O5 72.35(9)
O1 Ce1 N1 106.92(12)
O6 Ce1 N1 79.54(11)
O2 Ce1 N1 79.00(12)
O3 Ce1 N1 115.41(12)
O4 Ce1 N1 80.97(11)
O5 Ce1 N1 144.27(11)
O1 Ce1 Li2 126.31(15)
O6 Ce1 Li2 81.80(17)
O2 Ce1 Li2 143.21(17)
O3 Ce1 Li2 74.54(17)
O4 Ce1 Li2 35.42(15)
O5 Ce1 Li2 36.93(15)
N1 Ce1 Li2 113.42(17)
O1 Ce1 Li3 36.53(16)
O6 Ce1 Li3 35.84(16)
O2 Ce1 Li3 105.75(14)
O3 Ce1 Li3 150.68(17)
O4 Ce1 Li3 124.63(15)
O5 Ce1 Li3 85.54(15)
N1 Ce1 Li3 90.68(18)
Li2 Ce1 Li3 108.44(19)
O1 Ce1 Li1 97.34(16)
O6 Ce1 Li1 168.29(15)
O2 Ce1 Li1 34.49(13)
O3 Ce1 Li1 34.58(13)
O4 Ce1 Li1 102.28(15)
O5 Ce1 Li1 109.10(15)
N1 Ce1 Li1 99.33(17)
Li2 Ce1 Li1 109.1(2)
Li3 Ce1 Li1 133.04(19)
C1 O1 Li3 132.6(3)
C1 O1 Ce1 127.4(2)
Li3 O1 Ce1 99.8(2)
C20 O2 Li1 134.6(3)
C20 O2 Ce1 122.0(2)
Li1 O2 Ce1 103.4(2)
C21 O3 Li1 129.2(3)
C21 O3 Ce1 127.9(2)
Li1 O3 Ce1 102.9(2)
C40 O4 Li2 124.9(3)
C40 O4 Ce1 120.5(2)
Li2 O4 Ce1 98.3(2)
C41 O5 Li2 118.0(3)
C41 O5 Ce1 128.0(2)
Li2 O5 Ce1 96.1(2)
C60 O6 Li3 134.0(3)
C60 O6 Ce1 120.6(2)
Li3 O6 Ce1 100.5(2)
C81 N1 Ce1 154.6(3)
O1 C1 C10 121.4(4)
O1 C1 C2 118.4(4)
C10 C1 C2 120.2(4)
C3 C2 C1 121.6(4)
C2 C3 C4 120.4(5)
C9 C4 C3 119.6(4)
C9 C4 C5 119.2(5)
C3 C4 C5 121.3(5)
C6 C5 C4 121.4(6)
C5 C6 C7 119.8(5)
C8 C7 C6 120.8(6)
C7 C8 C9 120.6(6)
C4 C9 C8 118.2(4)
C4 C9 C10 120.5(4)
C8 C9 C10 121.2(4)
C1 C10 C9 117.5(4)
C1 C10 C11 121.8(4)
C9 C10 C11 120.7(4)
C20 C11 C12 118.8(4)
C20 C11 C10 119.2(3)
C12 C11 C10 122.0(4)
C17 C12 C11 121.0(4)
C17 C12 C13 117.8(4)
C11 C12 C13 121.2(4)
C14 C13 C12 119.9(5)
C15 C14 C13 121.8(5)
C16 C15 C14 119.5(4)
C15 C16 C17 121.5(5)
C12 C17 C18 118.2(4)
C12 C17 C16 119.5(5)
C18 C17 C16 122.2(5)
C19 C18 C17 120.9(5)
C18 C19 C20 120.8(4)
O2 C20 C11 121.7(4)
O2 C20 C19 118.1(4)
C11 C20 C19 120.2(4)
O3 C21 C30 122.7(3)
O3 C21 C22 117.3(4)
C30 C21 C22 120.0(3)
C23 C22 C21 121.4(4)
C22 C23 C24 120.3(4)
C23 C24 C29 119.7(3)
C23 C24 C25 121.8(4)
C29 C24 C25 118.4(4)
C26 C25 C24 122.6(5)
C25 C26 C27 118.8(4)
C28 C27 C26 120.3(4)
C27 C28 C29 121.7(4)
C28 C29 C24 118.1(3)
C28 C29 C30 123.1(3)
C24 C29 C30 118.8(3)
C21 C30 C29 119.6(3)
C21 C30 C31 120.0(3)
C29 C30 C31 120.4(3)
C40 C31 C32 119.2(3)
C40 C31 C30 119.2(3)
C32 C31 C30 121.5(3)
C37 C32 C33 118.0(4)
C37 C32 C31 119.2(3)
C33 C32 C31 122.7(4)
C34 C33 C32 120.7(4)
C35 C34 C33 120.8(4)
C34 C35 C36 120.8(4)
C35 C36 C37 119.7(4)
C32 C37 C38 120.5(3)
C32 C37 C36 120.0(4)
C38 C37 C36 119.5(4)
C39 C38 C37 120.0(4)
C38 C39 C40 120.7(3)
O4 C40 C31 121.7(3)
O4 C40 C39 118.1(3)
C31 C40 C39 120.2(3)
O5 C41 C50 122.2(3)
O5 C41 C42 118.2(3)
C50 C41 C42 119.7(3)
C43 C42 C41 121.0(4)
C42 C43 C44 120.6(4)
C43 C44 C49 119.8(4)
C43 C44 C45 120.8(4)
C49 C44 C45 119.4(4)
C46 C45 C44 120.9(4)
C45 C46 C47 120.1(4)
C48 C47 C46 120.2(5)
C47 C48 C49 121.0(4)
C48 C49 C44 118.5(3)
C48 C49 C50 121.8(3)
C44 C49 C50 119.7(4)
C41 C50 C49 119.0(3)
C41 C50 C51 119.4(3)
C49 C50 C51 121.5(3)
C60 C51 C52 119.1(4)
C60 C51 C50 119.8(3)
C52 C51 C50 121.1(3)
C57 C52 C53 118.3(3)
C57 C52 C51 120.0(4)
C53 C52 C51 121.7(4)
C54 C53 C52 121.1(4)
C53 C54 C55 119.8(4)
C56 C55 C54 120.4(4)
C55 C56 C57 121.7(4)
C58 C57 C56 122.4(4)
C58 C57 C52 119.0(4)
C56 C57 C52 118.6(4)
C59 C58 C57 121.0(4)
C58 C59 C60 120.5(4)
O6 C60 C51 121.9(3)
O6 C60 C59 117.7(4)
C51 C60 C59 120.3(4)
C61 O7 C64 108.5(5)
C61 O7 Li1 126.3(4)
C64 O7 Li1 122.4(5)
O7 C61 C62 105.7(5)
C63 C62 C61 104.2(7)
C64 C63 C62 106.4(6)
C63 C64 O7 108.6(6)
C65 O8 C68 105.0(6)
C65 O8 Li1 123.7(5)
C68 O8 Li1 119.4(4)
O8 C65 C66 102.8(6)
C67 C66 C65 113.2(7)
C66 C67 C68 98.0(7)
O8 C68 C67 114.9(7)
C69 O9 C72 110.3(3)
C69 O9 Li2 125.1(4)
C72 O9 Li2 124.6(4)
O9 C69 C70 107.1(5)
C71 C70 C69 109.2(5)
C70 C71 C72 106.1(5)
O9 C72 C71 106.1(4)
C73 O10 C76 111.3(4)
C73 O10 Li3 124.5(4)
C76 O10 Li3 122.2(4)
O10 C73 C74 104.9(5)
C75 C74 C73 101.7(5)
C74 C75 C76 103.4(5)
O10 C76 C75 105.5(5)
C80 O11 C77 106.0(7)
C80 O11 Li3 126.3(5)
C77 O11 Li3 119.2(5)
O11 C77 C78 103.3(7)
C79 C78 C77 110.8(7)
C80 C79 C78 94.2(10)
O11 C80 C79 111.1(7)
N1 C81 S1 178.9(4)
O2 Li1 O3 84.6(3)
O2 Li1 O8 112.6(4)
O3 Li1 O8 119.1(5)
O2 Li1 O7 127.5(5)
O3 Li1 O7 113.2(4)
O8 Li1 O7 101.0(3)
O2 Li1 Ce1 42.11(15)
O3 Li1 Ce1 42.55(15)
O8 Li1 Ce1 127.7(4)
O7 Li1 Ce1 131.0(4)
O9 Li2 O4 133.9(4)
O9 Li2 O5 132.9(4)
O4 Li2 O5 93.2(3)
O9 Li2 Ce1 179.0(4)
O4 Li2 Ce1 46.27(17)
O5 Li2 Ce1 46.94(16)
O10 Li3 O6 128.2(4)
O10 Li3 O11 97.6(3)
O6 Li3 O11 108.4(4)
O10 Li3 O1 123.8(5)
O6 Li3 O1 87.0(3)
O11 Li3 O1 111.8(4)
O10 Li3 Ce1 148.5(4)
O6 Li3 Ce1 43.69(15)
O11 Li3 Ce1 113.9(3)
O1 Li3 Ce1 43.68(15)
O2' Ce1' O1' 75.21(9)
O2' Ce1' O3' 68.86(8)
O1' Ce1' O3' 119.34(9)
O2' Ce1' O5' 132.86(10)
O1' Ce1' O5' 91.72(10)
O3' Ce1' O5' 79.83(9)
O2' Ce1' O6' 135.91(8)
O1' Ce1' O6' 72.49(9)
O3' Ce1' O6' 154.78(8)
O5' Ce1' O6' 77.51(9)
O2' Ce1' O4' 126.90(9)
O1' Ce1' O4' 157.88(9)
O3' Ce1' O4' 74.17(9)
O5' Ce1' O4' 72.68(10)
O6' Ce1' O4' 88.56(9)
O2' Ce1' N1' 79.91(11)
O1' Ce1' N1' 105.94(12)
O3' Ce1' N1' 113.50(12)
O5' Ce1' N1' 146.51(10)
O6' Ce1' N1' 80.98(12)
O4' Ce1' N1' 81.46(11)
O2' Ce1' Li2' 140.74(17)
O1' Ce1' Li2' 127.17(16)
O3' Ce1' Li2' 71.90(17)
O5' Ce1' Li2' 36.52(16)
O6' Ce1' Li2' 83.28(16)
O4' Ce1' Li2' 36.24(16)
N1' Ce1' Li2' 115.80(18)
O2' Ce1' Li3' 105.16(13)
O1' Ce1' Li3' 36.52(13)
O3' Ce1' Li3' 152.16(13)
O5' Ce1' Li3' 86.47(14)
O6' Ce1' Li3' 36.21(14)
O4' Ce1' Li3' 124.53(13)
N1' Ce1' Li3' 91.16(15)
Li2' Ce1' Li3' 109.92(19)
O2' Ce1' Li1' 34.14(13)
O1' Ce1' Li1' 95.43(14)
O3' Ce1' Li1' 34.99(13)
O5' Ce1' Li1' 106.10(14)
O6' Ce1' Li1' 167.63(14)
O4' Ce1' Li1' 103.81(13)
N1' Ce1' Li1' 100.40(15)
Li2' Ce1' Li1' 106.8(2)
Li3' Ce1' Li1' 131.50(17)
C1' O1' Li3' 133.3(3)
C1' O1' Ce1' 125.9(2)
Li3' O1' Ce1' 99.8(2)
C20' O2' Li1' 129.7(3)
C20' O2' Ce1' 126.2(2)
Li1' O2' Ce1' 104.0(2)
C21' O3' Li1' 127.1(3)
C21' O3' Ce1' 130.5(2)
Li1' O3' Ce1' 101.9(2)
C40' O4' Li2' 125.5(3)
C40' O4' Ce1' 121.4(2)
Li2' O4' Ce1' 96.5(3)
C41' O5' Li2' 118.1(3)
C41' O5' Ce1' 127.2(2)
Li2' O5' Ce1' 96.8(3)
C60' O6' Li3' 138.6(3)
C60' O6' Ce1' 117.4(2)
Li3' O6' Ce1' 99.0(2)
C81' N1' Ce1' 154.0(3)
O1' C1' C10' 123.4(3)
O1' C1' C2' 116.7(3)
C10' C1' C2' 119.9(3)
C3' C2' C1' 121.7(4)
C2' C3' C4' 119.9(4)
C3' C4' C9' 119.3(4)
C3' C4' C5' 121.1(4)
C9' C4' C5' 119.6(4)
C6' C5' C4' 120.8(5)
C5' C6' C7' 120.2(4)
C8' C7' C6' 120.6(5)
C7' C8' C9' 120.5(5)
C4' C9' C8' 118.2(4)
C4' C9' C10' 120.8(4)
C8' C9' C10' 120.9(4)
C1' C10' C9' 118.1(3)
C1' C10' C11' 120.0(3)
C9' C10' C11' 121.8(3)
C20' C11' C12' 118.4(3)
C20' C11' C10' 120.0(3)
C12' C11' C10' 121.6(3)
C17' C12' C13' 118.0(4)
C17' C12' C11' 119.3(3)
C13' C12' C11' 122.7(4)
C14' C13' C12' 121.4(4)
C13' C14' C15' 120.5(4)
C16' C15' C14' 119.5(4)
C15' C16' C17' 121.5(4)
C18' C17' C12' 119.4(4)
C18' C17' C16' 121.5(4)
C12' C17' C16' 119.1(4)
C19' C18' C17' 121.2(4)
C18' C19' C20' 120.2(4)
O2' C20' C11' 120.8(3)
O2' C20' C19' 117.8(3)
C11' C20' C19' 121.4(3)
O3' C21' C30' 121.5(3)
O3' C21' C22' 118.0(3)
C30' C21' C22' 120.5(3)
C23' C22' C21' 121.3(3)
C22' C23' C24' 120.1(3)
C23' C24' C29' 119.9(3)
C23' C24' C25' 121.5(3)
C29' C24' C25' 118.6(3)
C26' C25' C24' 121.6(4)
C25' C26' C27' 119.3(4)
C28' C27' C26' 121.2(4)
C27' C28' C29' 121.2(4)
C28' C29' C24' 117.9(3)
C28' C29' C30' 123.0(3)
C24' C29' C30' 119.1(3)
C21' C30' C29' 118.8(3)
C21' C30' C31' 121.3(3)
C29' C30' C31' 119.9(3)
C40' C31' C32' 119.0(3)
C40' C31' C30' 119.4(3)
C32' C31' C30' 121.6(3)
C33' C32' C37' 118.1(3)
C33' C32' C31' 121.9(3)
C37' C32' C31' 119.9(3)
C34' C33' C32' 120.8(4)
C33' C34' C35' 120.8(4)
C36' C35' C34' 119.9(4)
C35' C36' C37' 121.4(4)
C38' C37' C36' 122.4(4)
C38' C37' C32' 118.5(4)
C36' C37' C32' 119.0(4)
C39' C38' C37' 121.1(4)
C38' C39' C40' 121.0(4)
O4' C40' C31' 121.8(3)
O4' C40' C39' 118.0(3)
C31' C40' C39' 120.2(3)
O5' C41' C50' 122.1(3)
O5' C41' C42' 117.6(3)
C50' C41' C42' 120.3(3)
O5' C41' Li2' 36.7(2)
C50' C41' Li2' 96.1(3)
C42' C41' Li2' 133.8(3)
C43' C42' C41' 120.6(4)
C42' C43' C44' 121.0(4)
C43' C44' C45' 121.6(4)
C43' C44' C49' 118.9(3)
C45' C44' C49' 119.4(4)
C46' C45' C44' 120.7(5)
C45' C46' C47' 120.3(4)
C48' C47' C46' 120.3(5)
C47' C48' C49' 122.2(5)
C48' C49' C50' 123.2(4)
C48' C49' C44' 117.1(4)
C50' C49' C44' 119.7(4)
C41' C50' C49' 119.2(3)
C41' C50' C51' 119.6(3)
C49' C50' C51' 121.1(3)
C60' C51' C52' 120.2(3)
C60' C51' C50' 119.5(3)
C52' C51' C50' 120.3(3)
C53' C52' C57' 118.1(3)
C53' C52' C51' 123.0(4)
C57' C52' C51' 118.9(3)
C54' C53' C52' 120.8(4)
C53' C54' C55' 121.0(4)
C56' C55' C54' 119.7(4)
C55' C56' C57' 121.1(4)
C56' C57' C58' 121.2(4)
C56' C57' C52' 119.3(4)
C58' C57' C52' 119.5(3)
C59' C58' C57' 120.5(4)
C58' C59' C60' 121.3(4)
O6' C60' C51' 122.1(3)
O6' C60' C59' 118.4(3)
C51' C60' C59' 119.5(3)
C61' O7' C64' 109.0(4)
C61' O7' Li1' 130.1(3)
C64' O7' Li1' 118.1(3)
O7' C61' C62' 107.2(4)
C63' C62' C61' 103.0(4)
C64' C63' C62' 102.4(4)
O7' C64' C63' 105.8(4)
C65' O8' C68' 110.8(4)
C65' O8' Li1' 123.1(4)
C68' O8' Li1' 117.6(4)
O8' C65' C66' 105.9(4)
C67' C66' C65' 104.9(4)
C68' C67' C66' 103.7(5)
O8' C68' C67' 108.6(5)
C72' O9' C69' 110.1(4)
C72' O9' Li2' 123.9(4)
C69' O9' Li2' 126.0(4)
O9' C69' C70' 109.2(5)
C69' C70' C71' 99.0(6)
C70' C71' C72' 106.9(5)
O9' C72' C71' 102.2(5)
C73' O10' C76' 109.2(4)
C73' O10' Li3' 125.8(4)
C76' O10' Li3' 119.9(4)
O10' C73' C74' 109.0(5)
C75' C74' C73' 107.1(5)
C74' C75' C76' 105.6(5)
O10' C76' C75' 106.7(5)
C80' O11' C77' 111.4(4)
C80' O11' Li3' 123.6(4)
C77' O11' Li3' 120.0(4)
O11' C77' C78' 101.2(5)
C79' C78' C77' 106.8(6)
C78' C79' C80' 101.2(6)
O11' C80' C79' 108.0(5)
N1' C81' S1' 178.0(4)
O2' Li1' O3' 84.6(3)
O2' Li1' O8' 104.8(4)
O3' Li1' O8' 115.1(4)
O2' Li1' O7' 131.7(4)
O3' Li1' O7' 111.9(4)
O8' Li1' O7' 107.5(3)
O2' Li1' Ce1' 41.87(14)
O3' Li1' Ce1' 43.13(15)
O8' Li1' Ce1' 121.6(3)
O7' Li1' Ce1' 130.6(3)
O9' Li2' O4' 138.9(5)
O9' Li2' O5' 127.3(5)
O4' Li2' O5' 93.8(3)
O9' Li2' C41' 108.3(4)
O4' Li2' C41' 111.2(3)
O5' Li2' C41' 25.24(16)
O9' Li2' Ce1' 172.8(4)
O4' Li2' Ce1' 47.22(18)
O5' Li2' Ce1' 46.70(18)
C41' Li2' Ce1' 67.26(17)
O6' Li3' O10' 126.8(4)
O6' Li3' O11' 110.6(3)
O10' Li3' O11' 98.5(3)
O6' Li3' O1' 88.2(3)
O10' Li3' O1' 122.6(4)
O11' Li3' O1' 110.1(3)
O6' Li3' Ce1' 44.83(16)
O10' Li3' Ce1' 146.6(3)
O11' Li3' Ce1' 114.8(3)
O1' Li3' Ce1' 43.71(16)

loop_
_geom_bond_atom_site_label_1
_geom_bond_atom_site_label_2
_geom_bond_distance
Ce1 O1 2.260(2)
Ce1 O6 2.265(2)
Ce1 O2 2.271(2)
Ce1 O3 2.285(2)
Ce1 O4 2.304(3)
Ce1 O5 2.318(3)
Ce1 N1 2.414(4)
Ce1 Li2 3.154(7)
Ce1 Li3 3.225(6)
Ce1 Li1 3.294(6)
S1 C81 1.615(4)
O1 C1 1.352(5)
O1 Li3 1.948(8)
O2 C20 1.355(4)
O2 Li1 1.917(7)
O3 C21 1.343(4)
O3 Li1 1.918(7)
O4 C40 1.357(4)
O4 Li2 1.848(7)
O5 C41 1.335(4)
O5 Li2 1.906(8)
O6 C60 1.347(5)
O6 Li3 1.920(8)
N1 C81 1.161(6)
C1 C10 1.403(6)
C1 C2 1.411(6)
C2 C3 1.361(7)
C3 C4 1.407(7)
C4 C9 1.400(7)
C4 C5 1.418(7)
C5 C6 1.354(9)
C6 C7 1.389(10)
C7 C8 1.372(7)
C8 C9 1.422(6)
C9 C10 1.452(6)
C10 C11 1.480(6)
C11 C20 1.379(6)
C11 C12 1.430(5)
C12 C17 1.407(7)
C12 C13 1.433(7)
C13 C14 1.381(6)
C14 C15 1.378(10)
C15 C16 1.359(9)
C16 C17 1.419(6)
C17 C18 1.408(7)
C18 C19 1.373(6)
C19 C20 1.413(6)
C21 C30 1.373(5)
C21 C22 1.421(6)
C22 C23 1.361(6)
C23 C24 1.411(6)
C24 C29 1.419(5)
C24 C25 1.421(5)
C25 C26 1.339(7)
C26 C27 1.417(7)
C27 C28 1.370(6)
C28 C29 1.396(5)
C29 C30 1.452(5)
C30 C31 1.500(5)
C31 C40 1.382(5)
C31 C32 1.430(5)
C32 C37 1.409(6)
C32 C33 1.418(5)
C33 C34 1.386(6)
C34 C35 1.373(7)
C35 C36 1.377(7)
C36 C37 1.427(5)
C37 C38 1.413(5)
C38 C39 1.352(5)
C39 C40 1.437(5)
C41 C50 1.398(5)
C41 C42 1.435(5)
C42 C43 1.352(6)
C43 C44 1.413(6)
C44 C49 1.415(5)
C44 C45 1.426(5)
C45 C46 1.358(7)
C46 C47 1.412(7)
C47 C48 1.381(6)
C48 C49 1.411(6)
C49 C50 1.429(5)
C50 C51 1.486(5)
C51 C60 1.383(5)
C51 C52 1.437(5)
C52 C57 1.418(5)
C52 C53 1.425(6)
C53 C54 1.374(6)
C54 C55 1.403(7)
C55 C56 1.353(7)
C56 C57 1.414(6)
C57 C58 1.407(6)
C58 C59 1.373(6)
C59 C60 1.423(5)
O7 C61 1.417(7)
O7 C64 1.438(6)
O7 Li1 1.928(9)
C61 C62 1.509(9)
C62 C63 1.458(12)
C63 C64 1.422(11)
O8 C65 1.433(6)
O8 C68 1.433(7)
O8 Li1 1.923(9)
C65 C66 1.515(9)
C66 C67 1.469(9)
C67 C68 1.476(8)
O9 C69 1.432(6)
O9 C72 1.439(5)
O9 Li2 1.836(7)
C69 C70 1.471(7)
C70 C71 1.432(10)
C71 C72 1.526(7)
O10 C73 1.390(7)
O10 C76 1.455(7)
O10 Li3 1.896(8)
C73 C74 1.568(9)
C74 C75 1.497(10)
C75 C76 1.521(9)
O11 C80 1.396(7)
O11 C77 1.416(6)
O11 Li3 1.943(8)
C77 C78 1.505(8)
C78 C79 1.487(9)
C79 C80 1.483(8)
Ce1' O2' 2.256(2)
Ce1' O1' 2.269(3)
Ce1' O3' 2.292(2)
Ce1' O5' 2.309(3)
Ce1' O6' 2.310(2)
Ce1' O4' 2.328(3)
Ce1' N1' 2.421(3)
Ce1' Li2' 3.151(7)
Ce1' Li3' 3.236(7)
Ce1' Li1' 3.280(6)
S1' C81' 1.620(4)
O1' C1' 1.350(4)
O1' Li3' 1.954(7)
O2' C20' 1.350(4)
O2' Li1' 1.897(7)
O3' C21' 1.346(4)
O3' Li1' 1.922(7)
O4' C40' 1.342(4)
O4' Li2' 1.875(8)
O5' C41' 1.347(4)
O5' Li2' 1.888(8)
O6' C60' 1.320(4)
O6' Li3' 1.935(7)
N1' C81' 1.147(5)
C1' C10' 1.394(5)
C1' C2' 1.425(5)
C2' C3' 1.370(6)
C3' C4' 1.410(6)
C4' C9' 1.412(6)
C4' C5' 1.430(6)
C5' C6' 1.357(8)
C6' C7' 1.410(8)
C7' C8' 1.379(6)
C8' C9' 1.430(6)
C9' C10' 1.440(5)
C10' C11' 1.476(5)
C11' C20' 1.375(5)
C11' C12' 1.452(5)
C12' C17' 1.418(6)
C12' C13' 1.421(5)
C13' C14' 1.366(6)
C14' C15' 1.413(8)
C15' C16' 1.361(7)
C16' C17' 1.420(6)
C17' C18' 1.402(6)
C18' C19' 1.363(6)
C19' C20' 1.414(5)
C21' C30' 1.384(5)
C21' C22' 1.419(5)
C22' C23' 1.358(5)
C23' C24' 1.413(5)
C24' C29' 1.420(5)
C24' C25' 1.428(5)
C25' C26' 1.362(6)
C26' C27' 1.393(7)
C27' C28' 1.366(5)
C28' C29' 1.419(5)
C29' C30' 1.444(5)
C30' C31' 1.497(5)
C31' C40' 1.379(5)
C31' C32' 1.441(5)
C32' C33' 1.419(6)
C32' C37' 1.428(5)
C33' C34' 1.375(5)
C34' C35' 1.398(7)
C35' C36' 1.366(7)
C36' C37' 1.412(6)
C37' C38' 1.406(6)
C38' C39' 1.366(6)
C39' C40' 1.419(5)
C41' C50' 1.385(5)
C41' C42' 1.431(5)
C41' Li2' 2.788(9)
C42' C43' 1.355(6)
C43' C44' 1.410(6)
C44' C45' 1.412(6)
C44' C49' 1.433(6)
C45' C46' 1.364(8)
C46' C47' 1.389(9)
C47' C48' 1.366(6)
C48' C49' 1.403(6)
C49' C50' 1.424(5)
C50' C51' 1.496(5)
C51' C60' 1.376(5)
C51' C52' 1.438(5)
C52' C53' 1.416(5)
C52' C57' 1.423(5)
C53' C54' 1.366(6)
C54' C55' 1.409(6)
C55' C56' 1.354(7)
C56' C57' 1.419(5)
C57' C58' 1.421(6)
C58' C59' 1.351(6)
C59' C60' 1.438(5)
O7' C61' 1.424(6)
O7' C64' 1.440(5)
O7' Li1' 1.954(7)
C61' C62' 1.526(7)
C62' C63' 1.506(7)
C63' C64' 1.503(7)
O8' C65' 1.416(5)
O8' C68' 1.425(7)
O8' Li1' 1.933(8)
C65' C66' 1.522(8)
C66' C67' 1.512(9)
C67' C68' 1.479(8)
O9' C72' 1.432(5)
O9' C69' 1.434(5)
O9' Li2' 1.856(8)
C69' C70' 1.487(7)
C70' C71' 1.496(8)
C71' C72' 1.535(7)
O10' C73' 1.405(6)
O10' C76' 1.427(6)
O10' Li3' 1.944(8)
C73' C74' 1.462(8)
C74' C75' 1.459(10)
C75' C76' 1.498(8)
O11' C80' 1.431(6)
O11' C77' 1.434(5)
O11' Li3' 1.951(7)
C77' C78' 1.535(8)
C78' C79' 1.479(8)
C79' C80' 1.505(7)

loop_
_platon_squeeze_void_nr
_platon_squeeze_void_average_x
_platon_squeeze_void_average_y
_platon_squeeze_void_average_z
_platon_squeeze_void_volume
_platon_squeeze_void_count_electrons
_platon_squeeze_void_content
1 0.520 -0.034 0.253 485 93 ' '
2 0.480 0.039 0.747 485 93 ' '
3 0.055 0.121 0.759 12 2 ' '
4 0.935 0.169 0.572 13 1 ' '
5 0.875 0.425 0.944 8 0 ' '
6 0.945 0.622 0.241 12 2 ' '
7 0.065 0.669 0.428 13 1 ' '
8 0.125 0.925 0.056 8 0 ' '
